data_4029012
loop_
_publ_author_name
'Yao, Bangben'
'Shen, Chuang'
'Liang, Zunjun'
'Zhang, Yuhong'

_publ_section_title
;
 Copper-Catalyzed Reaction of Ketenimine and in Situ Generated Immonium
 Ion: Access to \a,\b-Unsaturated Amidines.
;
_journal_issue 3
_journal_name_full 'The Journal of organic chemistry'
_journal_page_first 936
_journal_paper_doi 10.1021/jo402368x
_journal_volume 79
_journal_year 2014
_chemical_formula_sum 'C20 H23 N2 O3 S'
_chemical_formula_weight 371.46
_chemical_name_systematic
; 
 ? 
;
_space_group_IT_number 14
_symmetry_cell_setting monoclinic
_symmetry_space_group_name_Hall '-P 2yn'
_symmetry_space_group_name_H-M 'P 1 21/n 1'
_atom_sites_solution_hydrogens geom
_atom_sites_solution_primary direct
_atom_sites_solution_secondary difmap
_audit_creation_method SHELXL-97
_cell_angle_alpha 90.00
_cell_angle_beta 102.301(4)
_cell_angle_gamma 90.00
_cell_formula_units_Z 4
_cell_length_a 7.7286(3)
_cell_length_b 19.9060(10)
_cell_length_c 13.2464(7)
_cell_measurement_reflns_used 8400
_cell_measurement_temperature 293(2)
_cell_measurement_theta_max 26.37
_cell_measurement_theta_min 3.55
_cell_volume 1991.11(17)
_computing_structure_refinement 'SHELXL-97 (Sheldrick, 1997)'
_computing_structure_solution 'SHELXS-97 (Sheldrick, 1990)'
_diffrn_ambient_temperature 293(2)
_diffrn_measured_fraction_theta_full 0.996
_diffrn_measured_fraction_theta_max 0.996
_diffrn_radiation_monochromator graphite
_diffrn_radiation_source 'fine-focus sealed tube'
_diffrn_radiation_type MoK\a
_diffrn_radiation_wavelength 0.71073
_diffrn_reflns_av_R_equivalents 0.0343
_diffrn_reflns_av_sigmaI/netI 0.0997
_diffrn_reflns_limit_h_max 8
_diffrn_reflns_limit_h_min -9
_diffrn_reflns_limit_k_max 21
_diffrn_reflns_limit_k_min -24
_diffrn_reflns_limit_l_max 16
_diffrn_reflns_limit_l_min -12
_diffrn_reflns_number 8400
_diffrn_reflns_theta_full 26.37
_diffrn_reflns_theta_max 26.37
_diffrn_reflns_theta_min 3.55
_exptl_absorpt_coefficient_mu 0.183
_exptl_absorpt_correction_T_max 0.990
_exptl_absorpt_correction_T_min 0.963
_exptl_absorpt_correction_type analytical
_exptl_crystal_colour colorless
_exptl_crystal_density_diffrn 1.239
_exptl_crystal_density_method 'not measured'
_exptl_crystal_description bloc
_exptl_crystal_F_000 788
_exptl_crystal_size_max 0.49
_exptl_crystal_size_mid 0.28
_exptl_crystal_size_min 0.18
_refine_diff_density_max 0.169
_refine_diff_density_min -0.180
_refine_diff_density_rms 0.033
_refine_ls_extinction_method none
_refine_ls_goodness_of_fit_ref 0.804
_refine_ls_hydrogen_treatment constr
_refine_ls_matrix_type full
_refine_ls_number_parameters 235
_refine_ls_number_reflns 4070
_refine_ls_number_restraints 0
_refine_ls_restrained_S_all 0.804
_refine_ls_R_factor_all 0.1432
_refine_ls_R_factor_gt 0.0486
_refine_ls_shift/su_max 0.001
_refine_ls_shift/su_mean 0.000
_refine_ls_structure_factor_coef Fsqd
_refine_ls_weighting_details 'calc w=1/[\s^2^(Fo^2^)+(0.0637P)^2^+0.0000P] where P=(Fo^2^+2Fc^2^)/3'
_refine_ls_weighting_scheme calc
_refine_ls_wR_factor_gt 0.1144
_refine_ls_wR_factor_ref 0.1319
_reflns_number_gt 1565
_reflns_number_total 4070
_reflns_threshold_expression >2sigma(I)
_cod_data_source_file jo402368x_si_002.cif
_cod_data_source_block ybb100419
_cod_original_cell_volume 1991.11(16)
_cod_original_sg_symbol_H-M P2(1)/n
_cod_database_code 4029012

loop_
_symmetry_equiv_pos_as_xyz
'x, y, z'
'-x+1/2, y+1/2, -z+1/2'
'-x, -y, -z'
'x-1/2, -y-1/2, z-1/2'

loop_
_atom_site_label
_atom_site_type_symbol
_atom_site_fract_x
_atom_site_fract_y
_atom_site_fract_z
_atom_site_U_iso_or_equiv
_atom_site_adp_type
_atom_site_occupancy
_atom_site_symmetry_multiplicity
_atom_site_calc_flag
_atom_site_refinement_flags
S1 S 0.96114(9) 0.51607(5) 0.19745(6) 0.0732(3) Uani 1 1 d .
O1 O 0.8277(2) 0.55407(11) 0.23198(15) 0.0905(7) Uani 1 1 d .
O2 O 0.9019(2) 0.46079(11) 0.12746(16) 0.0902(7) Uani 1 1 d .
O3 O 0.6127(2) 0.60195(10) -0.06109(15) 0.0827(6) Uani 1 1 d .
N1 N 1.2004(3) 0.65288(12) 0.08424(17) 0.0666(6) Uani 1 1 d .
N2 N 1.1020(2) 0.56134(13) 0.15507(18) 0.0697(7) Uani 1 1 d .
C1 C 0.7252(6) 0.7349(2) -0.1253(4) 0.161(2) Uani 1 1 d .
H1B H 0.7748 0.6916 -0.1343 0.241 Uiso 1 1 calc R
H1C H 0.7896 0.7690 -0.1530 0.241 Uiso 1 1 calc R
H1D H 0.6032 0.7358 -0.1608 0.241 Uiso 1 1 calc R
C2 C 0.7376(4) 0.7477(2) -0.0118(5) 0.1157(14) Uani 1 1 d .
C3 C 0.6721(7) 0.8078(3) 0.0222(8) 0.186(3) Uani 1 1 d .
H3A H 0.6182 0.8386 -0.0274 0.223 Uiso 1 1 calc R
C4 C 0.6832(10) 0.8232(4) 0.1225(9) 0.204(5) Uani 1 1 d .
C5 C 0.7674(7) 0.7800(3) 0.1966(5) 0.162(2) Uani 1 1 d .
H5A H 0.7809 0.7912 0.2660 0.194 Uiso 1 1 calc R
C6 C 0.8332(4) 0.7193(2) 0.1691(3) 0.1023(12) Uani 1 1 d .
H6A H 0.8884 0.6897 0.2202 0.123 Uiso 1 1 calc R
C7 C 0.8172(3) 0.70261(17) 0.0659(3) 0.0783(9) Uani 1 1 d .
C8 C 0.5218(4) 0.55085(18) -0.1262(3) 0.1043(12) Uani 1 1 d .
H8A H 0.4020 0.5648 -0.1532 0.156 Uiso 1 1 calc R
H8B H 0.5217 0.5102 -0.0871 0.156 Uiso 1 1 calc R
H8C H 0.5802 0.5430 -0.1822 0.156 Uiso 1 1 calc R
C9 C 0.7833(3) 0.58995(15) -0.0165(2) 0.0638(7) Uani 1 1 d .
H9A H 0.8328 0.5487 -0.0272 0.077 Uiso 1 1 calc R
C10 C 0.8827(3) 0.63531(14) 0.0423(2) 0.0602(7) Uani 1 1 d .
C11 C 1.0641(3) 0.61388(16) 0.0963(2) 0.0584(7) Uani 1 1 d .
C12 C 1.1895(4) 0.70019(17) -0.0001(3) 0.0954(10) Uani 1 1 d .
H12A H 1.0681 0.7054 -0.0352 0.143 Uiso 1 1 calc R
H12B H 1.2574 0.6837 -0.0477 0.143 Uiso 1 1 calc R
H12C H 1.2359 0.7428 0.0268 0.143 Uiso 1 1 calc R
C13 C 1.3792(3) 0.64021(17) 0.1444(2) 0.0928(10) Uani 1 1 d .
H13A H 1.3740 0.6081 0.1977 0.139 Uiso 1 1 calc R
H13B H 1.4294 0.6814 0.1750 0.139 Uiso 1 1 calc R
H13C H 1.4514 0.6228 0.0998 0.139 Uiso 1 1 calc R
C14 C 1.4269(5) 0.3958(2) 0.5813(3) 0.1284(14) Uani 1 1 d .
H14A H 1.4272 0.4256 0.6383 0.193 Uiso 1 1 calc R
H14B H 1.5460 0.3895 0.5726 0.193 Uiso 1 1 calc R
H14C H 1.3779 0.3533 0.5949 0.193 Uiso 1 1 calc R
C15 C 1.3155(4) 0.4258(2) 0.4834(3) 0.0901(10) Uani 1 1 d .
C16 C 1.2336(6) 0.4854(2) 0.4868(3) 0.1224(14) Uani 1 1 d .
H16A H 1.2511 0.5084 0.5493 0.147 Uiso 1 1 calc R
C17 C 1.1244(5) 0.5136(2) 0.4009(3) 0.1124(12) Uani 1 1 d .
H17A H 1.0673 0.5541 0.4067 0.135 Uiso 1 1 calc R
C18 C 1.1010(3) 0.48209(17) 0.3083(2) 0.0665(8) Uani 1 1 d .
C19 C 1.1847(5) 0.4223(2) 0.3042(3) 0.0945(10) Uani 1 1 d .
H19A H 1.1690 0.3995 0.2417 0.113 Uiso 1 1 calc R
C20 C 1.2923(5) 0.3951(2) 0.3908(3) 0.1044(12) Uani 1 1 d .
H20A H 1.3500 0.3546 0.3853 0.125 Uiso 1 1 calc R

loop_
_atom_site_aniso_label
_atom_site_aniso_U_11
_atom_site_aniso_U_22
_atom_site_aniso_U_33
_atom_site_aniso_U_23
_atom_site_aniso_U_13
_atom_site_aniso_U_12
S1 0.0518(4) 0.0963(6) 0.0739(5) 0.0130(5) 0.0184(4) -0.0069(4)
O1 0.0624(11) 0.1202(19) 0.0955(15) 0.0159(13) 0.0314(11) 0.0082(11)
O2 0.0764(12) 0.1100(18) 0.0820(14) -0.0104(14) 0.0118(11) -0.0317(12)
O3 0.0580(11) 0.0896(15) 0.0908(15) -0.0097(13) -0.0057(10) -0.0072(11)
N1 0.0517(13) 0.0778(17) 0.0700(16) 0.0075(14) 0.0121(11) -0.0080(12)
N2 0.0458(12) 0.0877(18) 0.0766(16) 0.0284(15) 0.0154(11) -0.0016(12)
C1 0.163(4) 0.125(4) 0.154(4) 0.053(4) -0.060(3) -0.025(3)
C2 0.075(2) 0.071(3) 0.181(5) 0.005(3) -0.017(3) -0.001(2)
C3 0.095(3) 0.086(4) 0.353(11) 0.020(6) -0.006(6) 0.021(3)
C4 0.107(5) 0.128(6) 0.385(15) -0.074(8) 0.068(8) 0.002(4)
C5 0.100(3) 0.154(5) 0.241(7) -0.111(5) 0.059(4) -0.021(3)
C6 0.0684(19) 0.107(3) 0.135(3) -0.050(3) 0.029(2) -0.011(2)
C7 0.0489(15) 0.073(2) 0.107(3) -0.015(2) 0.0032(17) -0.0006(16)
C8 0.073(2) 0.129(3) 0.104(3) -0.027(2) 0.0025(19) -0.038(2)
C9 0.0518(15) 0.071(2) 0.0661(18) -0.0006(16) 0.0081(14) 0.0020(15)
C10 0.0495(14) 0.068(2) 0.0589(18) -0.0028(16) 0.0028(13) -0.0048(15)
C11 0.0474(14) 0.076(2) 0.0528(17) -0.0072(16) 0.0136(13) -0.0037(15)
C12 0.086(2) 0.095(2) 0.106(3) 0.026(2) 0.0214(19) -0.0146(19)
C13 0.0473(16) 0.117(3) 0.110(3) 0.018(2) 0.0084(16) -0.0127(16)
C14 0.113(3) 0.172(4) 0.093(3) 0.040(3) 0.005(2) 0.029(3)
C15 0.075(2) 0.115(3) 0.081(3) 0.023(3) 0.0192(19) 0.010(2)
C16 0.134(3) 0.136(4) 0.081(3) -0.021(3) -0.015(2) 0.023(3)
C17 0.125(3) 0.105(3) 0.090(3) -0.021(3) -0.014(2) 0.034(2)
C18 0.0584(15) 0.077(2) 0.067(2) 0.0073(18) 0.0197(15) -0.0068(16)
C19 0.124(3) 0.095(3) 0.067(2) 0.006(2) 0.027(2) 0.009(2)
C20 0.133(3) 0.102(3) 0.083(3) 0.021(3) 0.035(2) 0.033(2)

loop_
_atom_type_symbol
_atom_type_description
_atom_type_scat_dispersion_real
_atom_type_scat_dispersion_imag
_atom_type_scat_source
C C 0.0033 0.0016 'International Tables Vol C Tables 4.2.6.8 and 6.1.1.4'
H H 0.0000 0.0000 'International Tables Vol C Tables 4.2.6.8 and 6.1.1.4'
N N 0.0061 0.0033 'International Tables Vol C Tables 4.2.6.8 and 6.1.1.4'
O O 0.0106 0.0060 'International Tables Vol C Tables 4.2.6.8 and 6.1.1.4'
S S 0.1246 0.1234 'International Tables Vol C Tables 4.2.6.8 and 6.1.1.4'

loop_
_geom_angle_atom_site_label_1
_geom_angle_atom_site_label_2
_geom_angle_atom_site_label_3
_geom_angle
O1 S1 O2 117.07(12)
O1 S1 N2 113.86(13)
O2 S1 N2 110.38(12)
O1 S1 C18 107.01(14)
O2 S1 C18 107.20(15)
N2 S1 C18 99.54(12)
C9 O3 C8 116.8(2)
C11 N1 C12 123.2(2)
C11 N1 C13 120.6(2)
C12 N1 C13 115.2(2)
C11 N2 S1 125.33(18)
C7 C2 C3 116.0(5)
C7 C2 C1 123.2(4)
C3 C2 C1 120.7(5)
C4 C3 C2 123.7(8)
C3 C4 C5 119.2(8)
C4 C5 C6 120.3(7)
C7 C6 C5 120.4(5)
C6 C7 C2 120.2(4)
C6 C7 C10 117.3(3)
C2 C7 C10 122.5(3)
C10 C9 O3 121.9(3)
C9 C10 C7 123.8(2)
C9 C10 C11 117.0(3)
C7 C10 C11 118.8(2)
N2 C11 N1 116.9(2)
N2 C11 C10 125.9(2)
N1 C11 C10 117.2(3)
C16 C15 C20 117.2(4)
C16 C15 C14 120.1(4)
C20 C15 C14 122.6(4)
C15 C16 C17 122.5(4)
C18 C17 C16 119.9(4)
C19 C18 C17 117.9(3)
C19 C18 S1 121.0(3)
C17 C18 S1 121.1(3)
C18 C19 C20 121.3(3)
C15 C20 C19 121.2(4)

loop_
_geom_bond_atom_site_label_1
_geom_bond_atom_site_label_2
_geom_bond_distance
S1 O1 1.4305(19)
S1 O2 1.449(2)
S1 N2 1.604(2)
S1 C18 1.762(3)
O3 C9 1.346(3)
O3 C8 1.419(3)
N1 C11 1.346(3)
N1 C12 1.450(3)
N1 C13 1.462(3)
N2 C11 1.299(3)
C1 C2 1.507(6)
C2 C7 1.404(5)
C2 C3 1.411(7)
C3 C4 1.348(10)
C4 C5 1.361(10)
C5 C6 1.390(6)
C6 C7 1.387(4)
C7 C10 1.488(4)
C9 C10 1.325(3)
C10 C11 1.494(4)
C14 C15 1.518(4)
C15 C16 1.349(5)
C15 C20 1.349(4)
C16 C17 1.383(5)
C17 C18 1.355(4)
C18 C19 1.361(4)
C19 C20 1.376(4)
